data_8101552
loop_
_publ_author_name
'Schreuer, J\"urgen'

_publ_section_title
;
Crystal structure of cesium sulfamate, CsH~2~NSO~3~
;
_journal_issue 3
_journal_name_full 'Zeitschrift f\"ur Kristallographie - New Crystal Structures'
_journal_page_first 306
_journal_page_last 306
_journal_volume 214
_journal_year 1999
_chemical_formula_structural 'Cs H2 N S O3'
_chemical_formula_sum 'Cs H2 N O3 S'
_chemical_formula_weight 229.00
_chemical_name_common 'cesium sulfamate'
_space_group_IT_number 14
_symmetry_cell_setting monoclinic
_symmetry_space_group_name_Hall '-P 2ybc'
_symmetry_space_group_name_H-M 'P 1 21/c 1'
_cell_angle_alpha 90.00
_cell_angle_beta 116.11(2)
_cell_angle_gamma 90.00
_cell_formula_units_Z 4
_cell_length_a 8.250(2)
_cell_length_b 7.6246(10)
_cell_length_c 8.400(2)
_cell_measurement_temperature 298(2)
_cell_volume 474.50(17)
_diffrn_ambient_temperature 298(2)
_exptl_crystal_density_diffrn 3.206
_refine_ls_R_factor_obs 0.0229
_refine_ls_wR_factor_obs 0.0765
_cod_original_sg_symbol_H-M 'P 21/c'
_cod_original_formula_sum 'H2 Cs N O3 S'
_cod_database_code 8101552

loop_
_symmetry_equiv_pos_as_xyz
'x, y, z'
'-x, y+1/2, -z+1/2'
'-x, -y, -z'
'x, -y-1/2, z-1/2'

loop_
_atom_site_label
_atom_site_type_symbol
_atom_site_fract_x
_atom_site_fract_y
_atom_site_fract_z
_atom_site_U_iso_or_equiv
_atom_site_adp_type
_atom_site_occupancy
_atom_site_calc_flag
_atom_site_refinement_flags
_atom_site_disorder_assembly
_atom_site_disorder_group
Cs Cs 0.18452(3) 0.14407(3) 0.94457(3) 0.02597(13) Uani 1 d . . .
S S 0.72526(12) 0.14901(11) 0.53922(12) 0.02054(19) Uani 1 d . . .
O1 O 0.5931(4) 0.2842(5) 0.5222(4) 0.0359(7) Uani 1 d . . .
O2 O 0.7480(5) 0.0244(4) 0.6782(4) 0.0345(6) Uani 1 d . . .
O3 O 0.8939(4) 0.2234(5) 0.5565(4) 0.0338(6) Uani 1 d . . .
N N 0.6474(5) 0.0324(5) 0.3558(4) 0.0267(6) Uani 1 d . . .
H1 H 0.539(8) -0.010(9) 0.335(8) 0.035(14) Uiso 1 d . . .
H2 H 0.645(7) 0.122(6) 0.281(7) 0.018(11) Uiso 1 d . . .

loop_
_atom_site_aniso_label
_atom_site_aniso_U_11
_atom_site_aniso_U_22
_atom_site_aniso_U_33
_atom_site_aniso_U_23
_atom_site_aniso_U_13
_atom_site_aniso_U_12
Cs 0.02344(16) 0.02366(17) 0.03142(17) 0.00241(8) 0.01263(11) 0.00105(7)
S 0.0191(4) 0.0213(4) 0.0221(4) -0.0013(3) 0.0099(3) -0.0017(3)
O1 0.0268(13) 0.0355(16) 0.0434(17) -0.0107(14) 0.0137(12) 0.0056(12)
O2 0.0433(17) 0.0339(15) 0.0257(13) 0.0047(12) 0.0147(12) -0.0068(13)
O3 0.0217(12) 0.0403(17) 0.0388(15) 0.0018(13) 0.0128(12) -0.0087(12)
N 0.0294(16) 0.0299(16) 0.0207(13) -0.0001(12) 0.0110(12) 0.0010(12)

loop_
_geom_bond_atom_site_label_1
_geom_bond_atom_site_label_2
_geom_bond_distance
_geom_bond_site_symmetry_2
_geom_bond_publ_flag
Cs O3 3.105(3) 4_466 ?
Cs O3 3.140(3) 1_455 ?
Cs O1 3.187(3) 4_566 ?
Cs O2 3.208(4) 2_656 ?
Cs O2 3.233(3) 3_657 ?
Cs O1 3.244(4) 2_646 ?
Cs O3 3.272(4) 2_646 ?
Cs N 3.385(4) 2_656 ?
Cs O2 3.422(3) 1_455 ?
Cs N 3.631(3) 3_656 ?
Cs S 3.8205(16) 1_455 ?
Cs S 3.8382(10) 2_646 ?
S O3 1.449(3) . ?
S O2 1.452(3) . ?
S O1 1.461(3) . ?
S N 1.645(3) . ?
S Cs 3.8206(16) 1_655 ?
S Cs 3.8382(10) 2_656 ?
S Cs 3.9122(10) 2_646 ?
O1 Cs 3.187(3) 4_565 ?
O1 Cs 3.244(4) 2_656 ?
O2 Cs 3.208(3) 2_646 ?
O2 Cs 3.233(3) 3_657 ?
O2 Cs 3.423(3) 1_655 ?
O3 Cs 3.105(3) 4_665 ?
O3 Cs 3.141(3) 1_655 ?
O3 Cs 3.272(4) 2_656 ?
N Cs 3.385(4) 2_646 ?
N Cs 3.631(3) 3_656 ?
N H1 0.89(6) . ?
N H2 0.92(5) . ?
